data_2226106
loop_
_publ_author_name
'Zhao, Min Min'
'Shi, Ping Ping'

_publ_section_title
;
 Melaminium iodide monohydrate
;
_journal_coeditor_code FB2196
_journal_issue 6
_journal_name_full 'Acta Crystallographica Section E'
_journal_page_first o1415
_journal_paper_doi 10.1107/S160053681001785X
_journal_volume 66
_journal_year 2010
_chemical_formula_iupac 'C3 H7 N6 +, I -, H2 O'
_chemical_formula_moiety 'C3 H7 N6 +, I -, H2 O'
_chemical_formula_sum 'C3 H9 I N6 O'
_chemical_formula_weight 272.06
_chemical_name_common 'Melaminium iodide monohydrate'
_chemical_name_systematic
;
2,4,6-triamino-1,3,5-triazin-1-ium iodide monohydrate
;
_space_group_IT_number 2
_symmetry_cell_setting triclinic
_symmetry_space_group_name_Hall '-P 1'
_symmetry_space_group_name_H-M 'P -1'
_atom_sites_solution_hydrogens difmap
_atom_sites_solution_primary direct
_atom_sites_solution_secondary difmap
_audit_creation_method SHELXL-97
_cell_angle_alpha 104.02(3)
_cell_angle_beta 93.95(3)
_cell_angle_gamma 109.08(3)
_cell_formula_units_Z 2
_cell_length_a 6.0655(12)
_cell_length_b 7.0370(14)
_cell_length_c 11.413(2)
_cell_measurement_reflns_used 4510
_cell_measurement_temperature 293(2)
_cell_measurement_theta_max 27.455
_cell_measurement_theta_min 3.192
_cell_volume 440.80(19)
_computing_cell_refinement '<i>CrystalClear</i> (Rigaku, 2005)'
_computing_data_collection '<i>CrystalClear</i> (Rigaku, 2005)'
_computing_data_reduction '<i>CrystalClear</i> (Rigaku, 2005)'
_computing_molecular_graphics '<i>SHELXTL</i> (Sheldrick, 2008)'
_computing_publication_material '<i>PRPKAPPA</i> (Ferguson, 1999)'
_computing_structure_refinement '<i>SHELXL97</i> (Sheldrick, 2008)'
_computing_structure_solution '<i>SHELXS97</i> (Sheldrick, 2008)'
_diffrn_ambient_temperature 293(2)
_diffrn_detector_area_resol_mean 13.6612
_diffrn_measured_fraction_theta_full 0.998
_diffrn_measured_fraction_theta_max 0.998
_diffrn_measurement_device_type 'Rigaku SCXmini'
_diffrn_measurement_method \w
_diffrn_radiation_monochromator graphite
_diffrn_radiation_source 'fine-focus sealed tube'
_diffrn_radiation_type MoK\a
_diffrn_radiation_wavelength 0.71073
_diffrn_reflns_av_R_equivalents 0.0294
_diffrn_reflns_av_sigmaI/netI 0.0333
_diffrn_reflns_limit_h_max 7
_diffrn_reflns_limit_h_min -7
_diffrn_reflns_limit_k_max 9
_diffrn_reflns_limit_k_min -9
_diffrn_reflns_limit_l_max 14
_diffrn_reflns_limit_l_min -14
_diffrn_reflns_number 4551
_diffrn_reflns_theta_full 27.46
_diffrn_reflns_theta_max 27.46
_diffrn_reflns_theta_min 3.19
_diffrn_standards_number 0
_exptl_absorpt_coefficient_mu 3.594
_exptl_absorpt_correction_T_max 0.487
_exptl_absorpt_correction_T_min 0.285
_exptl_absorpt_correction_type multi-scan
_exptl_absorpt_process_details '(<i>CrystalClear</i>; Rigaku, 2005)'
_exptl_crystal_colour colourless
_exptl_crystal_density_diffrn 2.050
_exptl_crystal_density_method 'not measured'
_exptl_crystal_description prism
_exptl_crystal_F_000 260
_exptl_crystal_size_max 0.4000
_exptl_crystal_size_mid 0.3000
_exptl_crystal_size_min 0.2000
_refine_diff_density_max 0.470
_refine_diff_density_min -0.605
_refine_ls_extinction_method none
_refine_ls_goodness_of_fit_ref 1.105
_refine_ls_hydrogen_treatment mixed
_refine_ls_matrix_type full
_refine_ls_number_constraints 30
_refine_ls_number_parameters 106
_refine_ls_number_reflns 2006
_refine_ls_number_restraints 3
_refine_ls_restrained_S_all 1.104
_refine_ls_R_factor_all 0.0282
_refine_ls_R_factor_gt 0.0262
_refine_ls_shift/su_max 0.008
_refine_ls_shift/su_mean 0.001
_refine_ls_structure_factor_coef Fsqd
_refine_ls_weighting_details 'calc w=1/[\s^2^(Fo^2^)+(0.0285P)^2^+0.1083P] where P=(Fo^2^+2Fc^2^)/3'
_refine_ls_weighting_scheme calc
_refine_ls_wR_factor_gt 0.0657
_refine_ls_wR_factor_ref 0.0669
_reflns_number_gt 1896
_reflns_number_total 2006
_reflns_threshold_expression I>2sigma(I)
_cod_data_source_file fb2196.cif
_cod_data_source_block I
_cod_database_code 2226106
_cod_database_fobs_code 2226106

loop_
_symmetry_equiv_pos_as_xyz
'x, y, z'
'-x, -y, -z'

loop_
_atom_site_type_symbol
_atom_site_label
_atom_site_fract_x
_atom_site_fract_y
_atom_site_fract_z
_atom_site_U_iso_or_equiv
_atom_site_adp_type
_atom_site_calc_flag
_atom_site_refinement_flags
_atom_site_occupancy
_atom_site_disorder_assembly
_atom_site_disorder_group
N N1 0.1770(4) 0.3970(4) 0.3846(2) 0.0392(5) Uani d . 1 . .
N N2 0.4296(4) 0.2565(4) 0.2773(2) 0.0433(5) Uani d . 1 . .
H H2A 0.5039 0.2463 0.2159 0.052 Uiso calc R 1 . .
N N3 0.3428(4) 0.1720(4) 0.4600(2) 0.0402(5) Uani d . 1 . .
N N4 0.2758(6) 0.4725(5) 0.2059(3) 0.0567(7) Uani d . 1 . .
H H4A 0.1912 0.5504 0.2121 0.068 Uiso calc R 1 . .
H H4B 0.3504 0.4576 0.1449 0.068 Uiso calc R 1 . .
N N6 0.1007(5) 0.3160(4) 0.5631(2) 0.0510(6) Uani d . 1 . .
H H6A 0.1161 0.2533 0.6175 0.061 Uiso calc R 1 . .
H H6B 0.0144 0.3925 0.5713 0.061 Uiso calc R 1 . .
O O1 0.6721(6) 0.1912(5) 0.0884(3) 0.0817(9) Uani d D 1 . .
H H1A 0.707(10) 0.091(5) 0.051(5) 0.123 Uiso d D 1 . .
H H1B 0.731(10) 0.301(5) 0.070(5) 0.123 Uiso d D 1 . .
C C1 0.2911(5) 0.3752(4) 0.2904(3) 0.0401(6) Uani d . 1 . .
C C2 0.2097(5) 0.2947(4) 0.4671(2) 0.0375(5) Uani d . 1 . .
C C3 0.4499(5) 0.1533(4) 0.3622(3) 0.0414(6) Uani d . 1 . .
I I1 0.89281(4) 0.76920(3) 0.134131(16) 0.05182(10) Uani d . 1 . .
N N5 0.5833(5) 0.0365(5) 0.3468(3) 0.0562(7) Uani d . 1 . .
H H5A 0.6010 -0.0276 0.4000 0.067 Uiso calc R 1 . .
H H5B 0.6525 0.0246 0.2835 0.067 Uiso calc R 1 . .

loop_
_atom_site_aniso_label
_atom_site_aniso_U_11
_atom_site_aniso_U_22
_atom_site_aniso_U_33
_atom_site_aniso_U_12
_atom_site_aniso_U_13
_atom_site_aniso_U_23
N1 0.0500(13) 0.0449(12) 0.0330(11) 0.0251(10) 0.0130(10) 0.0164(10)
N2 0.0505(13) 0.0533(13) 0.0369(12) 0.0275(11) 0.0152(10) 0.0170(11)
N3 0.0489(12) 0.0450(12) 0.0339(12) 0.0243(10) 0.0076(10) 0.0133(10)
N4 0.0751(18) 0.0785(19) 0.0448(15) 0.0473(16) 0.0294(14) 0.0350(14)
N6 0.0732(17) 0.0630(16) 0.0401(13) 0.0427(14) 0.0239(12) 0.0264(12)
O1 0.093(2) 0.086(2) 0.080(2) 0.0379(18) 0.0513(17) 0.0311(18)
C1 0.0445(14) 0.0427(14) 0.0369(14) 0.0182(12) 0.0088(11) 0.0136(11)
C2 0.0415(13) 0.0382(13) 0.0330(13) 0.0148(11) 0.0054(11) 0.0095(11)
C3 0.0424(14) 0.0453(14) 0.0375(14) 0.0186(12) 0.0035(11) 0.0099(12)
I1 0.06273(16) 0.06633(16) 0.03972(14) 0.03312(12) 0.01791(10) 0.02193(11)
N5 0.0674(17) 0.0751(18) 0.0485(16) 0.0474(15) 0.0192(13) 0.0240(14)

loop_
_atom_type_symbol
_atom_type_description
_atom_type_scat_dispersion_real
_atom_type_scat_dispersion_imag
_atom_type_scat_source
C C 0.0033 0.0016 'International Tables Vol C Tables 4.2.6.8 and 6.1.1.4'
I I -0.4742 1.8119 'International Tables Vol C Tables 4.2.6.8 and 6.1.1.4'
N N 0.0061 0.0033 'International Tables Vol C Tables 4.2.6.8 and 6.1.1.4'
O O 0.0106 0.0060 'International Tables Vol C Tables 4.2.6.8 and 6.1.1.4'
H H 0.0000 0.0000 'International Tables Vol C Tables 4.2.6.8 and 6.1.1.4'

loop_
_geom_angle_atom_site_label_1
_geom_angle_atom_site_label_2
_geom_angle_atom_site_label_3
_geom_angle_site_symmetry_1
_geom_angle_site_symmetry_3
_geom_angle
_geom_angle_publ_flag
C1 N1 C2 . . 115.6(2) ?
C1 N2 C3 . . 119.5(2) ?
C1 N2 H2A . . 120.3 ?
C3 N2 H2A . . 120.3 ?
C3 N3 C2 . . 115.5(2) ?
C1 N4 H4A . . 120.0 ?
C1 N4 H4B . . 120.0 ?
H4A N4 H4B . . 120.0 ?
C2 N6 H6A . . 120.0 ?
C2 N6 H6B . . 120.0 ?
H6A N6 H6B . . 120.0 ?
H1A O1 H1B . . 115(3) ?
N1 C1 N4 . . 120.5(3) ?
N1 C1 N2 . . 121.9(2) ?
N4 C1 N2 . . 117.6(3) ?
N6 C2 N3 . . 117.0(2) ?
N6 C2 N1 . . 117.0(2) ?
N3 C2 N1 . . 126.1(2) ?
N5 C3 N3 . . 120.1(3) ?
N5 C3 N2 . . 118.5(3) ?
N3 C3 N2 . . 121.4(2) ?
C3 N5 H5A . . 120.0 ?
C3 N5 H5B . . 120.0 ?
H5A N5 H5B . . 120.0 ?

loop_
_geom_bond_atom_site_label_1
_geom_bond_atom_site_label_2
_geom_bond_site_symmetry_2
_geom_bond_distance
_geom_bond_publ_flag
N1 C1 . 1.322(3) ?
N1 C2 . 1.357(3) ?
N2 C1 . 1.357(3) ?
N2 C3 . 1.366(4) ?
N2 H2A . 0.8600 ?
N3 C3 . 1.330(4) ?
N3 C2 . 1.354(3) ?
N4 C1 . 1.325(4) ?
N4 H4A . 0.8600 ?
N4 H4B . 0.8600 ?
N6 C2 . 1.321(4) ?
N6 H6A . 0.8600 ?
N6 H6B . 0.8600 ?
O1 H1A . 0.831(18) ?
O1 H1B . 0.822(18) ?
C3 N5 . 1.321(4) ?
N5 H5A . 0.8600 ?
N5 H5B . 0.8600 ?

loop_
_geom_hbond_atom_site_label_D
_geom_hbond_atom_site_label_H
_geom_hbond_atom_site_label_A
_geom_hbond_site_symmetry_A
_geom_hbond_distance_DH
_geom_hbond_distance_HA
_geom_hbond_distance_DA
_geom_hbond_angle_DHA
N2 H2A O1 . 0.86 1.87 2.724(4) 171.7
N4 H4A I1 1_455 0.86 2.95 3.764(3) 158.7
N4 H4B I1 2_665 0.86 3.20 3.758(3) 125.1
N6 H6A I1 2_666 0.86 2.88 3.647(3) 149.4
N6 H6B N1 2_566 0.86 2.15 3.009(3) 172.6
O1 H1A I1 1_545 0.831(18) 3.13(4) 3.760(4) 134(5)
O1 H1A I1 2_765 0.831(18) 3.39(5) 3.778(3) 112(4)
O1 H1B I1 . 0.822(18) 3.00(3) 3.732(4) 150(5)
N5 H5A N3 2_656 0.86 2.15 3.013(4) 176.9
N5 H5B I1 1_545 0.86 2.97 3.698(3) 143.4

loop_
_cod_related_entry_id
_cod_related_entry_database
_cod_related_entry_code
1 ChemSpider 30656083
